data_1536315
loop_
_publ_author_name
'Deiseroth, H.J.'
'Reiner, C.'
'Xhaxhiu, K.'
'Schlosser, M.'
'Kienle, L.'

_publ_section_title
;
 X-ray and transmission electron microscopy investigations of the new
 solids In5 S5 Cl, In5 Se5 Cl, In5 S5 Br and In5 Se5 Br
;
_journal_name_full 'Zeitschrift fuer Anorganische und Allgemeine Chemie'
_journal_page_first 2319
_journal_page_last 2328
_journal_volume 630
_journal_year 2004
_chemical_formula_sum 'Cl In5 Se5'
_chemical_name_systematic 'In5 Se5 Cl'
_space_group_IT_number 11
_symmetry_space_group_name_Hall '-P 2yb'
_symmetry_space_group_name_H-M 'P 1 21/m 1'
_cell_angle_alpha 90
_cell_angle_beta 92.468
_cell_angle_gamma 90
_cell_formula_units_Z 2
_cell_length_a 9.2305
_cell_length_b 4.0866
_cell_length_c 15.2937
_cell_volume 576.364
_citation_journal_id_ASTM ZAACAB
_cod_data_source_file Deiseroth_ZAACAB_2004_1695.cif
_cod_data_source_block Cl1In5Se5
_cod_original_cell_volume 576.3641
_cod_original_formula_sum 'Cl1 In5 Se5'
_cod_database_code 1536315

loop_
_symmetry_equiv_pos_as_xyz
x,y,z
-x,y+1/2,-z
-x,-y,-z
x,-y-1/2,z

loop_
_atom_site_label
_atom_site_type_symbol
_atom_site_fract_x
_atom_site_fract_y
_atom_site_fract_z
_atom_site_occupancy
_atom_site_U_iso_or_equiv
Cl1 Cl-1 0.3267 -0.75 0.0027 1 0.0
Se4 Se-2 -0.0414 -0.75 0.10399 1 0.0
Se1 Se-2 0.4671 0.25 0.39667 1 0.0
Se5 Se-2 0.7892 -0.25 0.29021 1 0.0
Se3 Se-2 0.3201 -0.25 0.19639 1 0.0
Se2 Se-2 0.8375 -0.75 0.50311 1 0.0
In1 In+2 0.6599 -0.25 0.44509 1 0.0
In5 In+2 -0.3947 -0.75 0.1456 1 0.0
In2 In+2 0.1308 -0.25 0.06328 1 0.0
In4 In+2 0.23118 0.25 0.29148 1 0.0
In3 In+2 -0.04719 0.25 0.34843 1 0.0
